data_4112784
loop_
_publ_author_name
'Emmanuel Cadot'
'Marie-Jos\'e Pouet'
'Chantal Robert-Labarre'
'Charlotte du Peloux'
'J\'er\^ome Marrot'
'Francis S\'echeresse'

_publ_contact_author
; 
      Pr E. Cadot
      Institut Lavoisier, IREM, UMR CNRS 8637
      Universit\'e de Versailles Saint-Quentin-en-Yvelines
      45 Avenue des Etats Unis
      78035 Versailles cedex
      France
;
_publ_contact_author_email cadot@chimie.uvsq.fr
_publ_contact_author_fax '(33) 1 39 25 43 81'
_publ_contact_author_phone '(33) 1 39 25 43 82'
_publ_section_title
;
 Polyphosphate Ions Encapsulated in Oxothiomolybdate Rings: Synthesis,
 Structure, and Behavior in Solution
;
_journal_name_full 'Journal of the American Chemical Society'
_journal_page_first 9127
_journal_page_last 9134
_journal_paper_doi 10.1021/ja048746a
_journal_volume 126
_journal_year 2004
_chemical_formula_sum 'Cl H64 K5 Mo12 O57 P2 S12'
_chemical_formula_weight 2805.40
_chemical_name_systematic
; 
 ? 
;
_space_group_IT_number 14
_symmetry_cell_setting monoclinic
_symmetry_space_group_name_Hall '-P 2ybc'
_symmetry_space_group_name_H-M 'P 1 21/c 1'
_atom_sites_solution_hydrogens geom
_atom_sites_solution_primary direct
_atom_sites_solution_secondary difmap
_audit_creation_method SHELXL-97
_cell_angle_alpha 90.00
_cell_angle_beta 92.4100(10)
_cell_angle_gamma 90.00
_cell_formula_units_Z 2
_cell_length_a 9.3478(2)
_cell_length_b 15.9535(3)
_cell_length_c 24.4659(4)
_cell_measurement_reflns_used 12555
_cell_measurement_temperature 296(2)
_cell_volume 3645.38(12)
_computing_cell_refinement 'Bruker SMART'
_computing_data_collection 'Bruker SMART'
_computing_data_reduction 'Bruker SHELXTL'
_computing_molecular_graphics 'Bruker SHELXTL'
_computing_publication_material 'Bruker SHELXTL'
_computing_structure_refinement 'SHELXL-97 (Sheldrick, 1997)'
_computing_structure_solution 'SHELXS-97 (Sheldrick, 1990)'
_diffrn_ambient_temperature 296(2)
_diffrn_measured_fraction_theta_full 0.909
_diffrn_measured_fraction_theta_max 0.909
_diffrn_measurement_device_type 'CCD area detector'
_diffrn_measurement_method 'phi and omega scans'
_diffrn_radiation_monochromator graphite
_diffrn_radiation_source 'fine-focus sealed tube'
_diffrn_radiation_type MoK\a
_diffrn_radiation_wavelength 0.71073
_diffrn_reflns_av_R_equivalents 0.0484
_diffrn_reflns_av_sigmaI/netI 0.0695
_diffrn_reflns_limit_h_max 12
_diffrn_reflns_limit_h_min -12
_diffrn_reflns_limit_k_max 22
_diffrn_reflns_limit_k_min -12
_diffrn_reflns_limit_l_max 33
_diffrn_reflns_limit_l_min -33
_diffrn_reflns_number 24423
_diffrn_reflns_theta_full 29.60
_diffrn_reflns_theta_max 29.60
_diffrn_reflns_theta_min 1.52
_diffrn_standards_decay_% 0
_diffrn_standards_interval_count 0
_diffrn_standards_interval_time 0
_diffrn_standards_number 0
_exptl_absorpt_coefficient_mu 2.799
_exptl_absorpt_correction_T_max 0.8500
_exptl_absorpt_correction_T_min 0.6327
_exptl_absorpt_correction_type multi-scan
_exptl_absorpt_process_details 'SADABS (Sheldrick, 1996)'
_exptl_crystal_colour orange
_exptl_crystal_density_diffrn 2.556
_exptl_crystal_description needle
_exptl_crystal_F_000 2716
_exptl_crystal_size_max 0.18
_exptl_crystal_size_mid 0.08
_exptl_crystal_size_min 0.06
_refine_diff_density_max 1.690
_refine_diff_density_min -0.901
_refine_diff_density_rms 0.174
_refine_ls_extinction_coef 0.00062(7)
_refine_ls_extinction_expression Fc^*^=kFc[1+0.001xFc^2^\l^3^/sin(2\q)]^-1/4^
_refine_ls_extinction_method SHELXL
_refine_ls_goodness_of_fit_ref 1.040
_refine_ls_hydrogen_treatment mixed
_refine_ls_matrix_type full
_refine_ls_number_parameters 506
_refine_ls_number_reflns 9304
_refine_ls_number_restraints 0
_refine_ls_restrained_S_all 1.040
_refine_ls_R_factor_all 0.0958
_refine_ls_R_factor_gt 0.0503
_refine_ls_shift/su_max 0.001
_refine_ls_shift/su_mean 0.000
_refine_ls_structure_factor_coef Fsqd
_refine_ls_weighting_details 'calc w=1/[\s^2^(Fo^2^)+(0.0468P)^2^+14.8969P] where P=(Fo^2^+2Fc^2^)/3'
_refine_ls_weighting_scheme calc
_refine_ls_wR_factor_gt 0.1082
_refine_ls_wR_factor_ref 0.1270
_reflns_number_gt 6062
_reflns_number_total 9304
_reflns_threshold_expression >2sigma(I)
_cod_data_source_file ja048746asi20040304_114327_1.cif
_cod_data_source_block 1
_cod_original_formula_sum 'H64 Cl K5 Mo12 O57 P2 S12'
_cod_database_code 4112784

loop_
_symmetry_equiv_pos_as_xyz
'x, y, z'
'-x, y+1/2, -z+1/2'
'-x, -y, -z'
'x, -y-1/2, z-1/2'

loop_
_atom_site_label
_atom_site_type_symbol
_atom_site_fract_x
_atom_site_fract_y
_atom_site_fract_z
_atom_site_U_iso_or_equiv
_atom_site_adp_type
_atom_site_occupancy
_atom_site_symmetry_multiplicity
_atom_site_calc_flag
_atom_site_refinement_flags
Mo1 Mo 0.30380(6) 0.44206(4) 0.16384(2) 0.02851(15) Uani 1 1 d .
Mo2 Mo 0.38947(7) 0.27719(4) 0.13731(3) 0.03297(16) Uani 1 1 d .
Mo3 Mo 0.33453(7) 0.14042(5) 0.03940(3) 0.04050(18) Uani 1 1 d .
Mo4 Mo 0.18209(7) 0.11296(5) -0.06172(3) 0.03834(17) Uani 1 1 d .
Mo5 Mo 0.03542(7) 0.79786(4) 0.15317(3) 0.03218(16) Uani 1 1 d .
Mo6 Mo 0.17007(6) 0.63977(4) 0.17000(2) 0.02948(15) Uani 1 1 d .
S1 S 0.1862(2) 0.31651(12) 0.18240(9) 0.0461(5) Uani 1 1 d .
S2 S 0.4865(2) 0.40243(13) 0.10748(9) 0.0411(5) Uani 1 1 d .
S3 S 0.0958(2) 0.10340(15) 0.02550(8) 0.0452(5) Uani 1 1 d .
S4 S 0.3972(2) 0.18492(16) -0.04702(8) 0.0496(5) Uani 1 1 d .
S5 S 0.2480(2) 0.75114(12) 0.11778(8) 0.0379(4) Uani 1 1 d .
S6 S -0.0599(2) 0.67892(13) 0.19317(10) 0.0542(6) Uani 1 1 d .
P1 P 0.1126(4) 0.3482(2) 0.05849(14) 0.0259(7) Uani 0.50 1 d P
P2 P -0.0822(4) 0.6456(2) 0.06690(13) 0.0254(7) Uani 0.50 1 d P
O1 O 0.3970(5) 0.4562(3) 0.2235(2) 0.0421(13) Uani 1 1 d .
O2 O 0.5023(6) 0.2521(3) 0.1906(2) 0.0470(14) Uani 1 1 d .
O3 O 0.4179(6) 0.0473(4) 0.0462(2) 0.0565(16) Uani 1 1 d .
O4 O 0.2356(6) 0.0137(4) -0.0737(2) 0.0515(15) Uani 1 1 d .
O5 O 0.0942(6) 0.8533(3) 0.2087(2) 0.0491(14) Uani 1 1 d .
O6 O 0.2626(6) 0.6559(3) 0.2300(2) 0.0433(13) Uani 1 1 d .
O7 O 0.1214(5) 0.5114(3) 0.18706(18) 0.0284(10) Uani 1 1 d .
O8 O 0.3251(5) 0.5643(3) 0.13362(19) 0.0313(11) Uani 1 1 d .
O9 O 0.3002(6) 0.1586(3) 0.12307(19) 0.0380(12) Uani 1 1 d .
O10 O 0.4979(5) 0.2170(3) 0.0750(2) 0.0406(12) Uani 1 1 d .
O11 O 0.0308(5) 0.8923(3) 0.09276(19) 0.0342(11) Uani 1 1 d .
O12 O -0.1729(5) 0.8482(3) 0.14395(19) 0.0357(11) Uani 1 1 d .
O13 O 0.1578(6) 0.4414(4) 0.0833(2) 0.0485(14) Uani 1 1 d .
O14 O 0.2417(5) 0.2821(3) 0.0544(2) 0.0412(13) Uani 1 1 d .
O15 O -0.0787(5) 0.7444(3) 0.0689(2) 0.0441(13) Uani 1 1 d .
O16 O 0.0570(6) 0.5943(4) 0.0884(2) 0.0511(15) Uani 1 1 d .
Cl Cl -0.2737(6) 0.5869(3) 0.0497(2) 0.0688(13) Uani 0.50 1 d P
O17 O -0.0264(11) 0.3156(6) 0.0787(5) 0.038(2) Uani 0.50 1 d P
O18 O 0.0735(13) 0.3742(6) -0.0033(4) 0.045(3) Uani 0.50 1 d P
O19 O -0.2160(11) 0.6046(7) 0.0856(5) 0.043(3) Uani 0.50 1 d P
K1 K 0.6900(6) 0.3745(5) 0.2230(3) 0.101(2) Uani 0.50 1 d P
K2 K 0.1500(7) 0.5063(4) 0.3019(2) 0.0936(17) Uani 0.50 1 d P
K3 K 0.2534(6) 0.8931(4) 0.0193(3) 0.0941(17) Uani 0.50 1 d P
K4 K 0.6015(11) 0.0864(5) 0.1704(4) 0.160(6) Uani 0.50 1 d P
K5 K -0.4083(7) 0.7945(4) 0.1944(2) 0.1018(19) Uani 0.50 1 d P
O1W O 0.7079(16) 0.4217(9) -0.0205(5) 0.058(4) Uani 0.50 1 d P
O2W O 0.8564(7) 0.4544(5) 0.1516(4) 0.096(3) Uani 1 1 d .
O3W O 0.5860(7) 0.6273(5) 0.1645(4) 0.093(3) Uani 1 1 d .
O4W O -0.0682(14) 0.3165(8) 0.0410(5) 0.056(3) Uani 0.50 1 d P
O5W O 0.851(4) 0.2556(19) 0.1841(13) 0.153(18) Uani 0.50 1 d P
O6W O 0.465(4) -0.044(2) 0.1439(13) 0.134(13) Uani 0.50 1 d P
O7W O 0.6806(16) 0.5339(16) 0.2512(7) 0.092(8) Uani 0.50 1 d P
O8W O -0.3560(13) 0.5018(10) -0.0010(5) 0.071(5) Uani 0.50 1 d P
O9W O 0.433(3) -0.0626(16) 0.1603(7) 0.078(7) Uani 0.50 1 d P
O10W O -0.0939(17) 0.5567(10) 0.3398(6) 0.076(4) Uani 0.50 1 d P
O11W O 0.7967(16) 0.1563(9) 0.0952(7) 0.089(5) Uani 0.50 1 d P
O12W O 0.839(3) 0.226(2) 0.1561(14) 0.068(5) Uani 0.25 1 d P
O13W O 0.640(2) 0.3601(15) 0.2579(10) 0.051(5) Uani 0.25 1 d P
O14W O 0.607(2) 0.4198(13) -0.0275(5) 0.097(6) Uani 0.50 1 d P
O15W O 0.715(4) 0.536(2) 0.2640(15) 0.051(5) Uani 0.25 1 d P
O16W O 0.814(3) 0.2988(12) 0.1827(11) 0.068(5) Uani 0.50 1 d P
O17W O 0.642(3) 0.0990(18) 0.1557(8) 0.097(6) Uani 0.50 1 d P
O18W O -0.2811(11) 0.2803(8) 0.0221(4) 0.053(3) Uani 0.50 1 d P
O19W O -0.060(3) 0.6192(19) 0.3231(11) 0.078(10) Uani 0.25 1 d P

loop_
_atom_site_aniso_label
_atom_site_aniso_U_11
_atom_site_aniso_U_22
_atom_site_aniso_U_33
_atom_site_aniso_U_23
_atom_site_aniso_U_13
_atom_site_aniso_U_12
Mo1 0.0293(3) 0.0278(3) 0.0282(3) 0.0015(2) -0.0013(2) 0.0035(2)
Mo2 0.0364(3) 0.0312(3) 0.0313(3) 0.0014(3) 0.0009(3) 0.0076(3)
Mo3 0.0369(4) 0.0566(4) 0.0277(3) -0.0033(3) -0.0022(3) -0.0046(3)
Mo4 0.0366(4) 0.0520(4) 0.0261(3) -0.0015(3) -0.0015(3) -0.0045(3)
Mo5 0.0371(3) 0.0270(3) 0.0324(3) 0.0020(3) 0.0012(3) 0.0034(3)
Mo6 0.0322(3) 0.0263(3) 0.0299(3) 0.0031(2) 0.0005(2) 0.0030(2)
S1 0.0502(12) 0.0315(10) 0.0583(13) -0.0012(9) 0.0214(10) 0.0000(9)
S2 0.0359(10) 0.0398(11) 0.0484(11) 0.0035(9) 0.0102(9) 0.0048(8)
S3 0.0414(11) 0.0635(14) 0.0307(10) 0.0016(9) 0.0010(8) -0.0126(10)
S4 0.0387(11) 0.0792(16) 0.0309(10) -0.0015(10) 0.0018(8) -0.0111(10)
S5 0.0352(10) 0.0322(9) 0.0465(11) 0.0095(8) 0.0063(8) 0.0016(8)
S6 0.0489(12) 0.0382(11) 0.0779(16) 0.0208(11) 0.0301(12) 0.0121(9)
P1 0.0267(17) 0.0278(18) 0.0228(16) 0.0005(14) -0.0042(13) 0.0015(14)
P2 0.0274(17) 0.0260(17) 0.0222(16) 0.0028(13) -0.0050(13) 0.0014(14)
O1 0.040(3) 0.052(3) 0.034(3) 0.003(2) -0.010(2) 0.001(3)
O2 0.056(3) 0.045(3) 0.039(3) 0.002(3) -0.010(3) 0.010(3)
O3 0.058(4) 0.060(4) 0.050(4) -0.015(3) -0.005(3) 0.012(3)
O4 0.057(4) 0.058(4) 0.039(3) 0.005(3) -0.003(3) 0.012(3)
O5 0.065(4) 0.041(3) 0.040(3) -0.004(3) -0.008(3) 0.005(3)
O6 0.056(3) 0.039(3) 0.033(3) 0.005(2) -0.007(2) -0.004(3)
O7 0.030(2) 0.027(2) 0.028(2) 0.0015(19) -0.0016(19) 0.0036(19)
O8 0.033(3) 0.028(3) 0.033(3) 0.002(2) 0.005(2) 0.002(2)
O9 0.056(3) 0.031(3) 0.027(3) 0.003(2) 0.001(2) 0.004(2)
O10 0.033(3) 0.049(3) 0.040(3) -0.013(2) -0.002(2) 0.011(2)
O11 0.042(3) 0.029(3) 0.032(3) 0.003(2) 0.000(2) -0.005(2)
O12 0.041(3) 0.033(3) 0.033(3) 0.004(2) 0.003(2) 0.011(2)
O13 0.041(3) 0.067(4) 0.037(3) -0.013(3) -0.004(2) -0.008(3)
O14 0.034(3) 0.042(3) 0.046(3) 0.011(2) -0.005(2) 0.000(2)
O15 0.041(3) 0.037(3) 0.055(3) -0.011(3) 0.012(3) -0.004(2)
O16 0.043(3) 0.067(4) 0.041(3) 0.023(3) -0.011(3) -0.009(3)
Cl 0.070(3) 0.064(3) 0.072(4) 0.008(3) 0.004(3) -0.003(3)
O17 0.030(6) 0.035(6) 0.050(7) 0.002(5) 0.009(5) 0.006(4)
O18 0.079(8) 0.039(6) 0.018(5) 0.000(4) -0.011(5) 0.020(6)
O19 0.033(6) 0.052(7) 0.042(6) 0.005(5) -0.009(5) -0.013(5)
K1 0.060(3) 0.158(6) 0.082(4) 0.039(4) -0.032(3) -0.040(4)
K2 0.133(5) 0.079(4) 0.070(3) 0.010(3) 0.010(3) 0.003(3)
K3 0.100(4) 0.083(4) 0.101(4) 0.016(3) 0.018(3) 0.009(3)
K4 0.220(11) 0.077(5) 0.170(9) -0.070(6) -0.151(8) 0.109(6)
K5 0.119(5) 0.107(5) 0.080(4) -0.003(3) 0.017(4) -0.016(4)
O1W 0.070(9) 0.063(9) 0.042(7) 0.010(6) 0.020(7) 0.023(7)
O2W 0.046(4) 0.115(7) 0.125(7) 0.046(6) -0.018(4) -0.017(4)
O3W 0.049(4) 0.079(5) 0.154(8) -0.027(5) 0.026(5) -0.018(4)
O4W 0.074(9) 0.045(7) 0.049(7) -0.002(6) -0.015(7) -0.015(6)
O5W 0.13(3) 0.24(4) 0.082(14) 0.11(3) -0.067(17) -0.15(2)
O6W 0.110(18) 0.120(19) 0.17(3) 0.094(19) 0.050(18) 0.035(14)
O7W 0.033(9) 0.20(2) 0.046(10) -0.005(11) -0.007(7) -0.066(11)
O8W 0.060(8) 0.116(12) 0.035(6) 0.046(7) -0.007(6) -0.054(8)
O9W 0.097(17) 0.096(18) 0.039(9) -0.012(11) -0.008(10) 0.014(12)
O10W 0.099(11) 0.076(10) 0.054(8) 0.001(8) 0.030(8) 0.032(9)
O11W 0.084(11) 0.053(9) 0.131(14) 0.014(9) 0.026(10) 0.022(8)
O12W 0.048(8) 0.071(9) 0.085(14) 0.015(9) -0.020(8) -0.030(8)
O13W 0.038(11) 0.060(11) 0.051(12) 0.012(9) -0.040(9) 0.005(9)
O14W 0.126(11) 0.138(12) 0.029(5) 0.022(6) 0.035(7) 0.092(10)
O15W 0.038(11) 0.060(11) 0.051(12) 0.012(9) -0.040(9) 0.005(9)
O16W 0.048(8) 0.071(9) 0.085(14) 0.015(9) -0.020(8) -0.030(8)
O17W 0.126(11) 0.138(12) 0.029(5) 0.022(6) 0.035(7) 0.092(10)
O18W 0.039(6) 0.087(9) 0.035(6) -0.039(6) 0.026(5) -0.034(6)
O19W 0.09(2) 0.08(2) 0.069(18) 0.035(16) 0.070(17) 0.061(17)

loop_
_atom_type_symbol
_atom_type_description
_atom_type_scat_dispersion_real
_atom_type_scat_dispersion_imag
_atom_type_scat_source
O O 0.0106 0.0060 'International Tables Vol C Tables 4.2.6.8 and 6.1.1.4'
H H 0.0000 0.0000 'International Tables Vol C Tables 4.2.6.8 and 6.1.1.4'
P P 0.1023 0.0942 'International Tables Vol C Tables 4.2.6.8 and 6.1.1.4'
S S 0.1246 0.1234 'International Tables Vol C Tables 4.2.6.8 and 6.1.1.4'
Cl Cl 0.1484 0.1585 'International Tables Vol C Tables 4.2.6.8 and 6.1.1.4'
K K 0.2009 0.2494 'International Tables Vol C Tables 4.2.6.8 and 6.1.1.4'
Mo Mo -1.6832 0.6857 'International Tables Vol C Tables 4.2.6.8 and 6.1.1.4'

loop_
_geom_angle_atom_site_label_1
_geom_angle_atom_site_label_2
_geom_angle_atom_site_label_3
_geom_angle
_geom_angle_site_symmetry_1
_geom_angle_site_symmetry_3
O1 Mo1 O8 97.3(2) . .
O1 Mo1 O7 95.1(2) . .
O8 Mo1 O7 72.53(17) . .
O1 Mo1 S2 100.61(19) . .
O8 Mo1 S2 87.76(13) . .
O7 Mo1 S2 156.19(13) . .
O1 Mo1 S1 100.21(19) . .
O8 Mo1 S1 156.48(14) . .
O7 Mo1 S1 90.29(13) . .
S2 Mo1 S1 104.19(7) . .
O1 Mo1 O13 171.5(2) . .
O8 Mo1 O13 76.7(2) . .
O7 Mo1 O13 77.46(18) . .
S2 Mo1 O13 85.23(14) . .
S1 Mo1 O13 84.12(16) . .
O1 Mo1 Mo2 100.51(18) . .
O8 Mo1 Mo2 138.63(12) . .
O7 Mo1 Mo2 141.34(12) . .
S2 Mo1 Mo2 52.44(5) . .
S1 Mo1 Mo2 52.34(5) . .
O13 Mo1 Mo2 87.90(15) . .
O1 Mo1 K2 53.5(2) . .
O8 Mo1 K2 96.07(15) . .
O7 Mo1 K2 45.38(15) . .
S2 Mo1 K2 154.04(12) . .
S1 Mo1 K2 82.08(10) . .
O13 Mo1 K2 120.66(17) . .
Mo2 Mo1 K2 124.45(9) . .
O1 Mo1 K1 45.0(2) . .
O8 Mo1 K1 106.36(16) . .
O7 Mo1 K1 140.14(16) . .
S2 Mo1 K1 57.64(12) . .
S1 Mo1 K1 97.14(11) . .
O13 Mo1 K1 142.13(17) . .
Mo2 Mo1 K1 64.60(11) . .
K2 Mo1 K1 96.85(14) . .
O2 Mo2 O9 98.4(2) . .
O2 Mo2 O10 98.5(2) . .
O9 Mo2 O10 70.5(2) . .
O2 Mo2 S1 101.2(2) . .
O9 Mo2 S1 89.70(15) . .
O10 Mo2 S1 153.92(15) . .
O2 Mo2 S2 101.9(2) . .
O9 Mo2 S2 152.09(14) . .
O10 Mo2 S2 87.63(16) . .
S1 Mo2 S2 104.76(7) . .
O2 Mo2 O14 167.2(2) . .
O9 Mo2 O14 71.22(18) . .
O10 Mo2 O14 71.34(18) . .
S1 Mo2 O14 86.55(14) . .
S2 Mo2 O14 85.71(13) . .
O2 Mo2 Mo1 102.47(19) . .
O9 Mo2 Mo1 139.78(14) . .
O10 Mo2 Mo1 137.84(15) . .
S1 Mo2 Mo1 52.82(5) . .
S2 Mo2 Mo1 52.53(5) . .
O14 Mo2 Mo1 90.31(13) . .
O2 Mo2 K4 47.6(2) . .
O9 Mo2 K4 59.9(2) . .
O10 Mo2 K4 60.8(2) . .
S1 Mo2 K4 124.0(2) . .
S2 Mo2 K4 124.2(2) . .
O14 Mo2 K4 119.58(17) . .
Mo1 Mo2 K4 150.11(12) . .
O2 Mo2 K1 40.7(2) . .
O9 Mo2 K1 138.46(17) . .
O10 Mo2 K1 102.77(18) . .
S1 Mo2 K1 103.31(13) . .
S2 Mo2 K1 61.88(11) . .
O14 Mo2 K1 147.49(15) . .
Mo1 Mo2 K1 72.62(12) . .
K4 Mo2 K1 80.64(18) . .
O2 Mo2 K5 41.1(2) . 2_545
O9 Mo2 K5 103.13(16) . 2_545
O10 Mo2 K5 138.98(17) . 2_545
S1 Mo2 K5 60.60(11) . 2_545
S2 Mo2 K5 104.77(11) . 2_545
O14 Mo2 K5 146.98(15) . 2_545
Mo1 Mo2 K5 73.11(9) . 2_545
K4 Mo2 K5 80.61(17) . 2_545
K1 Mo2 K5 54.37(14) . 2_545
O3 Mo3 O9 96.5(2) . .
O3 Mo3 O10 98.3(2) . .
O9 Mo3 O10 69.9(2) . .
O3 Mo3 S3 103.2(2) . .
O9 Mo3 S3 89.58(15) . .
O10 Mo3 S3 151.79(14) . .
O3 Mo3 S4 103.1(2) . .
O9 Mo3 S4 153.54(15) . .
O10 Mo3 S4 89.61(15) . .
S3 Mo3 S4 102.80(7) . .
O3 Mo3 O14 164.5(2) . .
O9 Mo3 O14 70.04(18) . .
O10 Mo3 O14 70.14(18) . .
S3 Mo3 O14 84.98(13) . .
S4 Mo3 O14 87.63(14) . .
O3 Mo3 Mo4 99.4(2) . .
O9 Mo3 Mo4 141.06(15) . .
O10 Mo3 Mo4 140.91(15) . .
S3 Mo3 Mo4 52.26(5) . .
S4 Mo3 Mo4 52.51(5) . .
O14 Mo3 Mo4 96.01(12) . .
O3 Mo3 K3 40.1(2) . 1_545
O9 Mo3 K3 102.56(16) . 1_545
O10 Mo3 K3 137.92(17) . 1_545
S3 Mo3 K3 63.85(10) . 1_545
S4 Mo3 K3 103.89(11) . 1_545
O14 Mo3 K3 148.33(14) . 1_545
Mo4 Mo3 K3 70.03(9) . 1_545
O3 Mo3 K4 57.9(2) . .
O9 Mo3 K4 51.5(2) . .
O10 Mo3 K4 52.4(2) . .
S3 Mo3 K4 128.01(19) . .
S4 Mo3 K4 127.61(19) . .
O14 Mo3 K4 106.64(15) . .
Mo4 Mo3 K4 157.35(10) . .
K3 Mo3 K4 89.71(15) 1_545 .
O4 Mo4 O11 100.5(2) . 3_565
O4 Mo4 O12 96.4(2) . 3_565
O11 Mo4 O12 70.51(19) 3_565 3_565
O4 Mo4 S3 102.4(2) . .
O11 Mo4 S3 88.22(14) 3_565 .
O12 Mo4 S3 153.92(14) 3_565 .
O4 Mo4 S4 103.2(2) . .
O11 Mo4 S4 150.85(15) 3_565 .
O12 Mo4 S4 90.16(15) 3_565 .
S3 Mo4 S4 102.82(7) . .
O4 Mo4 O15 165.1(2) . 3_565
O11 Mo4 O15 69.53(18) 3_565 3_565
O12 Mo4 O15 70.21(18) 3_565 3_565
S3 Mo4 O15 88.62(14) . 3_565
S4 Mo4 O15 83.68(14) . 3_565
O4 Mo4 Mo3 98.88(19) . .
O11 Mo4 Mo3 139.00(13) 3_565 .
O12 Mo4 Mo3 141.96(14) 3_565 .
S3 Mo4 Mo3 52.33(5) . .
S4 Mo4 Mo3 52.46(5) . .
O15 Mo4 Mo3 95.76(13) 3_565 .
O4 Mo4 K2 53.0(2) . 4_565
O11 Mo4 K2 68.17(16) 3_565 4_565
O12 Mo4 K2 46.87(16) 3_565 4_565
S3 Mo4 K2 138.55(11) . 4_565
S4 Mo4 K2 114.42(11) . 4_565
O15 Mo4 K2 112.17(16) 3_565 4_565
Mo3 Mo4 K2 148.43(10) . 4_565
O4 Mo4 K3 39.9(2) . 1_545
O11 Mo4 K3 105.93(16) 3_565 1_545
O12 Mo4 K3 135.95(16) 3_565 1_545
S3 Mo4 K3 63.33(10) . 1_545
S4 Mo4 K3 103.12(11) . 1_545
O15 Mo4 K3 151.91(15) 3_565 1_545
Mo3 Mo4 K3 69.05(10) . 1_545
K2 Mo4 K3 90.08(13) 4_565 1_545
O5 Mo5 O11 100.6(2) . .
O5 Mo5 O12 98.8(2) . .
O11 Mo5 O12 70.22(19) . .
O5 Mo5 S5 102.3(2) . .
O11 Mo5 S5 87.75(14) . .
O12 Mo5 S5 151.93(14) . .
O5 Mo5 S6 101.9(2) . .
O11 Mo5 S6 151.56(15) . .
O12 Mo5 S6 89.29(14) . .
S5 Mo5 S6 104.09(7) . .
O5 Mo5 O15 167.9(2) . .
O11 Mo5 O15 70.23(18) . .
O12 Mo5 O15 70.93(18) . .
S5 Mo5 O15 85.61(13) . .
S6 Mo5 O15 84.77(14) . .
O5 Mo5 Mo6 102.76(19) . .
O11 Mo5 Mo6 137.01(13) . .
O12 Mo5 Mo6 139.02(14) . .
S5 Mo5 Mo6 52.31(5) . .
S6 Mo5 Mo6 52.47(5) . .
O15 Mo5 Mo6 89.29(13) . .
O5 Mo5 K2 57.7(2) . 2
O11 Mo5 K2 66.13(15) . 2
O12 Mo5 K2 44.88(17) . 2
S5 Mo5 K2 140.37(10) . 2
S6 Mo5 K2 113.01(10) . 2
O15 Mo5 K2 110.53(16) . 2
Mo6 Mo5 K2 155.35(9) . 2
O5 Mo5 K1 22.2(2) . 2_655
O11 Mo5 K1 107.47(17) . 2_655
O12 Mo5 K1 120.98(16) . 2_655
S5 Mo5 K1 81.46(10) . 2_655
S6 Mo5 K1 99.90(14) . 2_655
O15 Mo5 K1 166.97(15) . 2_655
Mo6 Mo5 K1 84.10(10) . 2_655
K2 Mo5 K1 79.01(13) 2 2_655
O6 Mo6 O8 96.8(2) . .
O6 Mo6 O7 94.7(2) . .
O8 Mo6 O7 72.07(17) . .
O6 Mo6 S5 101.51(18) . .
O8 Mo6 S5 88.13(13) . .
O7 Mo6 S5 155.80(13) . .
O6 Mo6 S6 101.0(2) . .
O8 Mo6 S6 155.84(15) . .
O7 Mo6 S6 90.18(13) . .
S5 Mo6 S6 104.04(7) . .
O6 Mo6 O16 170.3(2) . .
O8 Mo6 O16 75.9(2) . .
O7 Mo6 O16 77.14(18) . .
S5 Mo6 O16 84.76(14) . .
S6 Mo6 O16 84.40(16) . .
O6 Mo6 Mo5 101.40(18) . .
O8 Mo6 Mo5 138.89(13) . .
O7 Mo6 Mo5 141.29(12) . .
S5 Mo6 Mo5 52.32(5) . .
S6 Mo6 Mo5 52.41(5) . .
O16 Mo6 Mo5 88.29(15) . .
O6 Mo6 K2 53.3(2) . .
O8 Mo6 K2 95.50(15) . .
O7 Mo6 K2 45.15(15) . .
S5 Mo6 K2 154.81(11) . .
S6 Mo6 K2 82.38(11) . .
O16 Mo6 K2 120.33(16) . .
Mo5 Mo6 K2 124.86(9) . .
Mo2 S1 Mo1 74.83(6) . .
Mo2 S1 K5 85.24(12) . 2_545
Mo1 S1 K5 89.24(13) . 2_545
Mo2 S2 Mo1 75.03(6) . .
Mo2 S2 K1 80.62(12) . .
Mo1 S2 K1 86.65(14) . .
Mo4 S3 Mo3 75.41(6) . .
Mo4 S3 K3 93.95(12) . 3_565
Mo3 S3 K3 161.40(13) . 3_565
Mo4 S3 K3 82.31(11) . 1_545
Mo3 S3 K3 81.58(12) . 1_545
K3 S3 K3 112.55(12) 3_565 1_545
Mo3 S4 Mo4 75.03(7) . .
Mo3 S4 K3 89.09(11) . 3_665
Mo4 S4 K3 129.85(14) . 3_665
Mo3 S4 K5 161.68(13) . 3_565
Mo4 S4 K5 87.23(12) . 3_565
K3 S4 K5 99.07(15) 3_665 3_565
Mo6 S5 Mo5 75.37(6) . .
Mo6 S5 K3 159.80(14) . .
Mo5 S5 K3 95.23(11) . .
Mo6 S5 K5 98.62(11) . 1_655
Mo5 S5 K5 119.17(12) . 1_655
K3 S5 K5 101.57(16) . 1_655
Mo5 S6 Mo6 75.12(6) . .
Mo5 S6 K5 87.14(11) . .
Mo6 S6 K5 160.93(12) . .
O17 P1 O18 103.6(7) . .
O17 P1 O14 117.0(5) . .
O18 P1 O14 104.7(5) . .
O17 P1 O13 113.7(5) . .
O18 P1 O13 99.1(5) . .
O14 P1 O13 115.6(3) . .
O17 P1 O4W 33.3(5) . .
O18 P1 O4W 70.9(6) . .
O14 P1 O4W 120.0(5) . .
O13 P1 O4W 124.3(5) . .
O19 P2 O15 116.3(5) . .
O19 P2 O18 106.7(7) . 3_565
O15 P2 O18 103.1(5) . 3_565
O19 P2 O16 110.6(5) . .
O15 P2 O16 119.0(4) . .
O18 P2 O16 98.3(5) 3_565 .
O19 P2 Cl 29.6(4) . .
O15 P2 Cl 118.7(3) . .
O18 P2 Cl 77.8(5) 3_565 .
O16 P2 Cl 121.5(3) . .
Mo1 O1 K1 111.9(3) . .
Mo1 O1 K2 101.3(2) . .
K1 O1 K2 142.4(2) . .
Mo1 O1 K5 115.4(3) . 2_545
K1 O1 K5 69.97(19) . 2_545
K2 O1 K5 80.33(19) . 2_545
Mo1 O1 K4 138.3(3) . 2_655
K1 O1 K4 107.3(3) . 2_655
K2 O1 K4 49.3(2) . 2_655
K5 O1 K4 90.8(2) 2_545 2_655
Mo2 O2 K1 115.4(3) . .
Mo2 O2 K4 106.4(3) . .
K1 O2 K4 120.4(3) . .
Mo2 O2 K5 117.6(3) . 2_545
K1 O2 K5 77.3(2) . 2_545
K4 O2 K5 118.2(3) . 2_545
Mo3 O3 K3 118.5(3) . 1_545
Mo4 O4 K3 118.7(3) . 1_545
Mo4 O4 K2 101.4(3) . 4_565
K3 O4 K2 132.9(3) 1_545 4_565
Mo4 O4 K4 136.9(3) . 3_655
K3 O4 K4 102.9(2) 1_545 3_655
K2 O4 K4 49.97(19) 4_565 3_655
Mo5 O5 K1 143.6(3) . 2_655
Mo5 O5 K2 97.0(2) . 2
K1 O5 K2 117.7(2) 2_655 2
Mo6 O6 K4 148.8(3) . 2_655
Mo6 O6 K2 101.3(2) . .
K4 O6 K2 52.7(2) 2_655 .
Mo1 O7 Mo6 105.42(19) . .
Mo1 O7 K2 102.0(2) . .
Mo6 O7 K2 102.2(2) . .
Mo1 O8 Mo6 107.73(19) . .
Mo2 O9 Mo3 102.2(2) . .
Mo2 O9 K4 85.8(2) . .
Mo3 O9 K4 97.7(2) . .
Mo2 O10 Mo3 101.6(2) . .
Mo2 O10 K4 84.8(2) . .
Mo3 O10 K4 96.6(3) . .
Mo4 O11 Mo5 102.4(2) 3_565 .
Mo4 O11 K3 119.0(2) 3_565 .
Mo5 O11 K3 117.2(2) . .
Mo4 O12 Mo5 102.4(2) 3_565 .
Mo4 O12 K5 121.9(3) 3_565 .
Mo5 O12 K5 126.5(2) . .
Mo4 O12 K2 100.6(2) 3_565 2
Mo5 O12 K2 103.7(2) . 2
K5 O12 K2 96.6(2) . 2
P1 O13 Mo1 116.3(3) . .
P1 O14 Mo2 111.9(3) . .
P1 O14 Mo3 152.1(3) . .
Mo2 O14 Mo3 84.38(16) . .
P2 O15 Mo5 112.6(3) . .
P2 O15 Mo4 155.4(3) . 3_565
Mo5 O15 Mo4 83.93(16) . 3_565
P2 O16 Mo6 116.9(4) . .
O19 Cl O8W 152.1(9) . .
O19 Cl P2 44.8(6) . .
O8W Cl P2 139.3(5) . .
O4W O17 P1 90.0(11) . .
P2 O18 P1 148.7(7) 3_565 .
Cl O19 P2 105.6(9) . .
O13W K1 O16W 125.7(16) . .
O13W K1 O5 78.7(11) . 2_645
O16W K1 O5 77.5(8) . 2_645
O13W K1 O5W 115.7(16) . .
O16W K1 O5W 10.1(10) . .
O5 K1 O5W 72.4(7) 2_645 .
O13W K1 O7W 88.6(16) . .
O16W K1 O7W 138.6(8) . .
O5 K1 O7W 89.4(4) 2_645 .
O5W K1 O7W 144.9(7) . .
O13W K1 O2W 161.1(15) . .
O16W K1 O2W 66.4(7) . .
O5 K1 O2W 91.4(3) 2_645 .
O5W K1 O2W 75.7(5) . .
O7W K1 O2W 75.0(5) . .
O13W K1 O2 76.5(13) . .
O16W K1 O2 78.4(8) . .
O5 K1 O2 124.7(3) 2_645 .
O5W K1 O2 75.4(6) . .
O7W K1 O2 137.7(4) . .
O2W K1 O2 122.1(3) . .
O13W K1 O15W 86.7(18) . .
O16W K1 O15W 135.2(11) . .
O5 K1 O15W 80.5(5) 2_645 .
O5W K1 O15W 139.6(9) . .
O7W K1 O15W 9.0(6) . .
O2W K1 O15W 75.7(9) . .
O2 K1 O15W 144.8(7) . .
O13W K1 O1 69.1(12) . .
O16W K1 O1 144.8(8) . .
O5 K1 O1 137.1(3) 2_645 .
O5W K1 O1 147.5(7) . .
O7W K1 O1 62.9(4) . .
O2W K1 O1 110.1(3) . .
O2 K1 O1 74.83(19) . .
O15W K1 O1 70.3(7) . .
O13W K1 O12W 118.9(16) . .
O16W K1 O12W 11.4(9) . .
O5 K1 O12W 83.8(6) 2_645 .
O5W K1 O12W 11.4(9) . .
O7W K1 O12W 149.4(7) . .
O2W K1 O12W 75.4(6) . .
O2 K1 O12W 67.2(5) . .
O15W K1 O12W 146.5(10) . .
O1 K1 O12W 136.5(6) . .
O13W K1 O9W 31.6(15) . 2_655
O16W K1 O9W 149.2(8) . 2_655
O5 K1 O9W 76.6(5) 2_645 2_655
O5W K1 O9W 139.8(8) . 2_655
O7W K1 O9W 57.3(6) . 2_655
O2W K1 O9W 130.5(6) . 2_655
O2 K1 O9W 103.2(6) . 2_655
O15W K1 O9W 55.1(10) . 2_655
O1 K1 O9W 61.1(4) . 2_655
O12W K1 O9W 147.1(7) . 2_655
O13W K1 S2 117.9(11) . .
O16W K1 S2 89.1(8) . .
O5 K1 S2 163.1(3) 2_645 .
O5W K1 S2 95.9(7) . .
O7W K1 S2 93.9(4) . .
O2W K1 S2 73.5(2) . .
O2 K1 S2 61.09(15) . .
O15W K1 S2 102.6(6) . .
O1 K1 S2 57.90(14) . .
O12W K1 S2 84.9(6) . .
O9W K1 S2 119.0(5) 2_655 .
O17W K2 O10W 109.1(7) 2_655 .
O17W K2 K4 12.1(6) 2_655 2_655
O10W K2 K4 121.0(5) . 2_655
O17W K2 O19W 94.5(11) 2_655 .
O10W K2 O19W 24.3(6) . .
K4 K2 O19W 104.8(8) 2_655 .
O17W K2 O7 114.7(4) 2_655 .
O10W K2 O7 107.3(4) . .
K4 K2 O7 106.3(3) 2_655 .
O19W K2 O7 97.6(6) . .
O17W K2 O12 105.9(7) 2_655 2_545
O10W K2 O12 99.0(4) . 2_545
K4 K2 O12 104.7(3) 2_655 2_545
O19W K2 O12 122.4(6) . 2_545
O7 K2 O12 119.5(2) . 2_545
O17W K2 O4 61.1(5) 2_655 4_566
O10W K2 O4 83.0(4) . 4_566
K4 K2 O4 67.9(3) 2_655 4_566
O19W K2 O4 92.2(6) . 4_566
O7 K2 O4 169.7(3) . 4_566
O12 K2 O4 56.44(17) 2_545 4_566
O17W K2 O1 80.5(5) 2_655 .
O10W K2 O1 163.4(4) . .
K4 K2 O1 68.4(3) 2_655 .
O19W K2 O1 146.1(6) . .
O7 K2 O1 56.15(16) . .
O12 K2 O1 90.9(2) 2_545 .
O4 K2 O1 113.6(2) 4_566 .
O17W K2 O6 62.4(5) 2_655 .
O10W K2 O6 106.2(4) . .
K4 K2 O6 58.9(2) 2_655 .
O19W K2 O6 82.3(6) . .
O7 K2 O6 56.21(16) . .
O12 K2 O6 154.6(3) 2_545 .
O4 K2 O6 122.6(2) 4_566 .
O1 K2 O6 65.57(18) . .
O17W K2 O5 159.1(6) 2_655 2_545
O10W K2 O5 69.5(4) . 2_545
K4 K2 O5 159.7(3) 2_655 2_545
O19W K2 O5 90.2(8) . 2_545
O7 K2 O5 84.8(2) . 2_545
O12 K2 O5 55.14(17) 2_545 2_545
O4 K2 O5 98.4(2) 4_566 2_545
O1 K2 O5 106.4(2) . 2_545
O6 K2 O5 138.4(2) . 2_545
O17W K2 Mo4 84.6(5) 2_655 4_566
O10W K2 Mo4 83.2(4) . 4_566
K4 K2 Mo4 88.9(2) 2_655 4_566
O19W K2 Mo4 101.1(5) . 4_566
O7 K2 Mo4 152.0(2) . 4_566
O12 K2 Mo4 32.55(11) 2_545 4_566
O4 K2 Mo4 25.54(12) 4_566 4_566
O1 K2 Mo4 111.66(19) . 4_566
O6 K2 Mo4 147.0(2) . 4_566
O5 K2 Mo4 74.55(14) 2_545 4_566
O17W K2 Mo1 101.5(4) 2_655 .
O10W K2 Mo1 138.7(4) . .
K4 K2 Mo1 89.9(3) 2_655 .
O19W K2 Mo1 129.7(6) . .
O7 K2 Mo1 32.63(11) . .
O12 K2 Mo1 98.53(18) 2_545 .
O4 K2 Mo1 137.2(2) 4_566 .
O1 K2 Mo1 25.28(10) . .
O6 K2 Mo1 64.57(14) . .
O5 K2 Mo1 90.97(16) 2_545 .
Mo4 K2 Mo1 127.55(16) 4_566 .
O11 K3 O11W 121.3(4) . 3_665
O11 K3 O18W 107.0(3) . 3_565
O11W K3 O18W 55.6(4) 3_665 3_565
O11 K3 O3 104.7(2) . 1_565
O11W K3 O3 119.8(4) 3_665 1_565
O18W K3 O3 143.2(3) 3_565 1_565
O11 K3 O4 118.2(2) . 1_565
O11W K3 O4 56.0(3) 3_665 1_565
O18W K3 O4 110.2(3) 3_565 1_565
O3 K3 O4 69.2(2) 1_565 1_565
O11 K3 S5 59.76(15) . .
O11W K3 S5 120.4(3) 3_665 .
O18W K3 S5 67.3(3) 3_565 .
O3 K3 S5 115.5(2) 1_565 .
O4 K3 S5 175.0(3) 1_565 .
O11 K3 S3 58.60(15) . 3_565
O11W K3 S3 65.4(3) 3_665 3_565
O18W K3 S3 90.1(3) 3_565 3_565
O3 K3 S3 122.7(2) 1_565 3_565
O4 K3 S3 73.80(18) 1_565 3_565
S5 K3 S3 101.69(16) . 3_565
O11 K3 S4 125.4(2) . 3_665
O11W K3 S4 101.4(3) 3_665 3_665
O18W K3 S4 69.1(2) 3_565 3_665
O3 K3 S4 77.44(18) 1_565 3_665
O4 K3 S4 113.3(2) 1_565 3_665
S5 K3 S4 70.21(12) . 3_665
S3 K3 S4 159.2(2) 3_565 3_665
O11 K3 S3 70.59(16) . 1_565
O11W K3 S3 103.7(3) 3_665 1_565
O18W K3 S3 155.4(3) 3_565 1_565
O3 K3 S3 55.72(15) 1_565 1_565
O4 K3 S3 55.35(15) 1_565 1_565
S5 K3 S3 125.26(18) . 1_565
S3 K3 S3 67.45(12) 3_565 1_565
S4 K3 S3 133.09(19) 3_665 1_565
O11 K3 Mo3 93.81(18) . 1_565
O11W K3 Mo3 113.6(3) 3_665 1_565
O18W K3 Mo3 159.1(3) 3_565 1_565
O3 K3 Mo3 21.45(12) 1_565 1_565
O4 K3 Mo3 57.78(15) 1_565 1_565
S5 K3 Mo3 125.99(19) . 1_565
S3 K3 Mo3 101.28(14) 3_565 1_565
S4 K3 Mo3 98.80(15) 3_665 1_565
S3 K3 Mo3 34.57(6) 1_565 1_565
O11 K3 Mo4 101.83(18) . 1_565
O11W K3 Mo4 75.5(3) 3_665 1_565
O18W K3 Mo4 130.8(3) 3_565 1_565
O3 K3 Mo4 57.67(15) 1_565 1_565
O4 K3 Mo4 21.36(12) 1_565 1_565
S5 K3 Mo4 159.61(18) . 1_565
S3 K3 Mo4 72.15(12) 3_565 1_565
S4 K3 Mo4 121.85(16) 3_665 1_565
S3 K3 Mo4 34.36(6) 1_565 1_565
Mo3 K3 Mo4 40.92(6) 1_565 1_565
O11 K3 K4 148.1(2) . 3_665
O11W K3 K4 31.9(3) 3_665 3_665
O18W K3 K4 73.0(3) 3_565 3_665
O3 K3 K4 89.6(2) 1_565 3_665
O4 K3 K4 40.75(15) 1_565 3_665
S5 K3 K4 138.48(18) . 3_665
S3 K3 K4 89.65(17) 3_565 3_665
S4 K3 K4 85.11(15) 3_665 3_665
S3 K3 K4 96.07(14) 1_565 3_665
Mo3 K3 K4 89.54(14) 1_565 3_665
Mo4 K3 K4 61.80(11) 1_565 3_665
O17W K4 O6W 118(4) . .
O17W K4 K2 75(3) . 2_645
O6W K4 K2 95.4(8) . 2_645
O17W K4 O2 91(3) . .
O6W K4 O2 130.4(9) . .
K2 K4 O2 132.4(4) 2_645 .
O17W K4 O9W 128(4) . .
O6W K4 O9W 10.3(8) . .
K2 K4 O9W 95.3(6) 2_645 .
O2 K4 O9W 127.2(7) . .
O17W K4 O11W 3(3) . .
O6W K4 O11W 119.1(8) . .
K2 K4 O11W 77.4(4) 2_645 .
O2 K4 O11W 88.4(4) . .
O9W K4 O11W 129.1(6) . .
O17W K4 O6 97(4) . 2_645
O6W K4 O6 136.8(8) . 2_645
K2 K4 O6 68.4(2) 2_645 2_645
O2 K4 O6 68.7(2) . 2_645
O9W K4 O6 127.4(5) . 2_645
O11W K4 O6 97.0(5) . 2_645
O17W K4 O12W 37(3) . .
O6W K4 O12W 154.5(10) . .
K2 K4 O12W 76.3(7) 2_645 .
O2 K4 O12W 66.5(7) . .
O9W K4 O12W 163.8(9) . .
O11W K4 O12W 35.9(7) . .
O6 K4 O12W 62.9(6) 2_645 .
O17W K4 O9 104(3) . .
O6W K4 O9 77.1(8) . .
K2 K4 O9 170.9(3) 2_645 .
O2 K4 O9 56.20(19) . .
O9W K4 O9 78.2(6) . .
O11W K4 O9 101.6(4) . .
O6 K4 O9 120.6(3) 2_645 .
O12W K4 O9 108.3(7) . .
O17W K4 O10 61(3) . .
O6W K4 O10 102.3(8) . .
K2 K4 O10 135.1(5) 2_645 .
O2 K4 O10 55.98(19) . .
O9W K4 O10 109.0(5) . .
O11W K4 O10 57.9(4) . .
O6 K4 O10 117.6(3) 2_645 .
O12W K4 O10 70.0(7) . .
O9 K4 O10 43.97(15) . .
O17W K4 O4 51(3) . 3_655
O6W K4 O4 69.9(7) . 3_655
K2 K4 O4 62.1(2) 2_645 3_655
O2 K4 O4 137.8(4) . 3_655
O9W K4 O4 78.7(5) . 3_655
O11W K4 O4 53.1(4) . 3_655
O6 K4 O4 126.0(4) 2_645 3_655
O12W K4 O4 85.1(8) . 3_655
O9 K4 O4 109.9(3) . 3_655
O10 K4 O4 85.8(3) . 3_655
O17W K4 O1 137(3) . 2_645
O6W K4 O1 70.7(7) . 2_645
K2 K4 O1 62.3(2) 2_645 2_645
O2 K4 O1 115.7(3) . 2_645
O9W K4 O1 62.1(5) . 2_645
O11W K4 O1 139.6(4) . 2_645
O6 K4 O1 66.3(2) 2_645 2_645
O12W K4 O1 123.0(6) . 2_645
O9 K4 O1 118.7(4) . 2_645
O10 K4 O1 162.5(4) . 2_645
O4 K4 O1 105.8(2) 3_655 2_645
O12 K5 O13W 138.8(6) . 2
O12 K5 O3W 101.1(3) . 1_455
O13W K5 O3W 118.6(5) 2 1_455
O12 K5 O9W 92.2(5) . 1_465
O13W K5 O9W 52.9(7) 2 1_465
O3W K5 O9W 134.1(5) 1_455 1_465
O12 K5 O2 139.4(3) . 2
O13W K5 O2 54.8(5) 2 2
O3W K5 O2 91.5(3) 1_455 2
O9W K5 O2 106.4(5) 1_465 2
O12 K5 O6W 81.9(6) . 1_465
O13W K5 O6W 63.2(8) 2 1_465
O3W K5 O6W 134.4(8) 1_455 1_465
O9W K5 O6W 10.5(8) 1_465 1_465
O2 K5 O6W 115.8(6) 2 1_465
O12 K5 O1 91.4(2) . 2
O13W K5 O1 55.7(4) 2 2
O3W K5 O1 157.4(3) 1_455 2
O9W K5 O1 63.2(4) 1_465 2
O2 K5 O1 67.16(18) 2 2
O6W K5 O1 65.7(7) 1_465 2
O12 K5 S1 84.2(2) . 2
O13W K5 S1 92.5(4) 2 2
O3W K5 S1 108.6(3) 1_455 2
O9W K5 S1 116.4(4) 1_465 2
O2 K5 S1 55.23(15) 2 2
O6W K5 S1 117.0(8) 1_465 2
O1 K5 S1 53.59(13) 2 2
O12 K5 K1 140.1(3) . 2
O13W K5 K1 8.4(5) 2 2
O3W K5 K1 118.8(3) 1_455 2
O9W K5 K1 59.7(5) 1_465 2
O2 K5 K1 47.15(18) 2 2
O6W K5 K1 69.6(6) 1_465 2
O1 K5 K1 51.96(17) 2 2
S1 K5 K1 84.56(16) 2 2
O12 K5 S4 57.34(15) . 3_565
O13W K5 S4 116.8(5) 2 3_565
O3W K5 S4 80.0(2) 1_455 3_565
O9W K5 S4 70.8(4) 1_465 3_565
O2 K5 S4 163.0(2) 2 3_565
O6W K5 S4 63.3(6) 1_465 3_565
O1 K5 S4 122.6(2) 2 3_565
S1 K5 S4 141.55(19) 2 3_565
K1 K5 S4 125.2(2) 2 3_565
O12 K5 S5 122.1(2) . 1_455
O13W K5 S5 66.5(4) 2 1_455
O3W K5 S5 71.4(2) 1_455 1_455
O9W K5 S5 64.5(5) 1_465 1_455
O2 K5 S5 98.4(2) 2 1_455
O6W K5 S5 69.1(7) 1_465 1_455
O1 K5 S5 117.5(2) 2 1_455
S1 K5 S5 153.53(18) 2 1_455
K1 K5 S5 73.36(15) 2 1_455
S4 K5 S5 64.90(12) 3_565 1_455
O12 K5 S6 55.14(16) . .
O13W K5 S6 154.6(5) 2 .
O3W K5 S6 62.0(2) 1_455 .
O9W K5 S6 147.3(5) 1_465 .
O2 K5 S6 100.5(2) 2 .
O6W K5 S6 137.0(6) 1_465 .
O1 K5 S6 112.8(2) 2 .
S1 K5 S6 65.41(13) 2 .
K1 K5 S6 146.2(2) 2 .
S4 K5 S6 88.60(14) 3_565 .
S5 K5 S6 129.67(18) 1_455 .
O14W O1W O8W 71.3(15) . 1_655
O17 O4W P1 56.7(9) . .
O16W O5W O12W 115(7) . .
O16W O5W K1 27(4) . .
O12W O5W K1 130(5) . .
O9W O6W K4 120(6) . .
O9W O6W K5 60(6) . 1_645
K4 O6W K5 114.1(13) . 1_645
K1 O7W K4 114.7(6) . 2_655
O14W O8W O1W 37.0(9) 1_455 1_455
O14W O8W Cl 162.1(11) 1_455 .
O1W O8W Cl 129.6(10) 1_455 .
O6W O9W K5 109(6) . 1_645
O6W O9W K4 49(5) . .
K5 O9W K4 111.3(9) 1_645 .
O6W O9W K1 162(6) . 2_645
K5 O9W K1 72.3(5) 1_645 2_645
K4 O9W K1 113.0(6) . 2_645
O19W O10W K2 83.0(13) . .
K4 O11W K3 115.4(6) . 3_665
O5W O12W O16W 31(4) . .
O5W O12W K4 112(3) . .
O16W O12W K4 114.5(19) . .
O5W O12W K1 38(4) . .
O16W O12W K1 16.6(12) . .
K4 O12W K1 98.2(9) . .
K1 O13W K5 148.7(16) . 2_545
O1W O14W O8W 72(2) . 1_655
O5W O16W O12W 34(4) . .
O5W O16W K1 143(5) . .
O12W O16W K1 152(2) . .
K4 O17W K2 93(3) . 2_645
O10W O19W K2 72.7(13) . .

loop_
_geom_bond_atom_site_label_1
_geom_bond_atom_site_label_2
_geom_bond_distance
_geom_bond_site_symmetry_2
Mo1 O1 1.683(5) .
Mo1 O8 2.099(5) .
Mo1 O7 2.130(4) .
Mo1 S2 2.3273(19) .
Mo1 S1 2.339(2) .
Mo1 O13 2.349(5) .
Mo1 Mo2 2.8328(8) .
Mo1 K2 3.864(6) .
Mo1 K1 3.981(6) .
Mo2 O2 1.691(5) .
Mo2 O9 2.090(5) .
Mo2 O10 2.098(5) .
Mo2 S1 2.324(2) .
Mo2 S2 2.325(2) .
Mo2 O14 2.407(5) .
Mo2 K4 3.703(7) .
Mo2 K1 3.768(5) .
Mo2 K5 4.124(6) 2_545
Mo3 O3 1.683(6) .
Mo3 O9 2.105(5) .
Mo3 O10 2.114(5) .
Mo3 S3 2.320(2) .
Mo3 S4 2.328(2) .
Mo3 O14 2.453(5) .
Mo3 Mo4 2.8366(9) .
Mo3 K3 4.045(6) 1_545
Mo3 K4 4.070(7) .
Mo4 O4 1.690(6) .
Mo4 O11 2.102(5) 3_565
Mo4 O12 2.103(5) 3_565
Mo4 S3 2.318(2) .
Mo4 S4 2.330(2) .
Mo4 O15 2.475(5) 3_565
Mo4 K2 3.843(5) 4_565
Mo4 K3 4.070(6) 1_545
Mo5 O5 1.693(5) .
Mo5 O11 2.110(5) .
Mo5 O12 2.110(5) .
Mo5 S5 2.3239(19) .
Mo5 S6 2.329(2) .
Mo5 O15 2.435(5) .
Mo5 Mo6 2.8410(8) .
Mo5 K2 3.928(6) 2
Mo5 K1 4.076(5) 2_655
Mo6 O6 1.692(5) .
Mo6 O8 2.109(4) .
Mo6 O7 2.142(4) .
Mo6 S5 2.3234(19) .
Mo6 S6 2.331(2) .
Mo6 O16 2.336(6) .
Mo6 K2 3.877(5) .
S1 K5 3.606(7) 2_545
S2 K1 3.368(6) .
S3 K3 3.399(7) 3_565
S3 K3 3.670(6) 1_545
S4 K3 3.535(6) 3_665
S4 K5 3.626(6) 3_565
S5 K3 3.308(6) .
S5 K5 3.715(7) 1_655
S6 K5 3.744(7) .
P1 O17 1.503(10) .
P1 O18 1.595(10) .
P1 O14 1.610(6) .
P1 O13 1.653(6) .
P1 O4W 1.798(13) .
P2 O19 1.500(11) .
P2 O15 1.577(6) .
P2 O18 1.594(10) 3_565
P2 O16 1.607(6) .
P2 Cl 2.049(7) .
O1 K1 3.034(8) .
O1 K2 3.165(8) .
O1 K5 3.270(8) 2_545
O1 K4 3.325(11) 2_655
O2 K1 2.720(8) .
O2 K4 2.852(8) .
O2 K5 3.059(8) 2_545
O3 K3 2.962(9) 1_545
O4 K3 2.979(8) 1_545
O4 K2 3.132(8) 4_565
O4 K4 3.282(11) 3_655
O5 K1 2.588(8) 2_655
O5 K2 3.344(8) 2
O6 K4 2.919(9) 2_655
O6 K2 3.171(7) .
O7 K2 2.812(7) .
O9 K4 3.213(9) .
O10 K4 3.245(10) .
O11 Mo4 2.102(5) 3_565
O11 K3 2.806(7) .
O12 Mo4 2.103(5) 3_565
O12 K5 2.706(8) .
O12 K2 2.853(7) 2
O15 Mo4 2.475(5) 3_565
Cl O19 1.050(11) .
Cl O8W 1.972(16) .
O17 O4W 0.988(14) .
O18 P2 1.594(10) 3_565
K1 O13W 1.02(3) .
K1 O16W 1.97(3) .
K1 O5 2.588(8) 2_645
K1 O5W 2.62(4) .
K1 O7W 2.64(3) .
K1 O2W 2.706(10) .
K1 O15W 2.77(4) .
K1 O12W 3.23(4) .
K1 O9W 3.28(2) 2_655
K2 O17W 2.62(3) 2_655
K2 O10W 2.624(15) .
K2 K4 2.713(10) 2_655
K2 O19W 2.73(2) .
K2 O12 2.853(7) 2_545
K2 O4 3.132(8) 4_566
K2 O5 3.344(8) 2_545
K2 Mo4 3.843(5) 4_566
K3 O11W 2.929(19) 3_665
K3 O18W 2.960(13) 3_565
K3 O3 2.962(9) 1_565
K3 O4 2.979(8) 1_565
K3 S3 3.399(7) 3_565
K3 S4 3.535(6) 3_665
K3 S3 3.670(6) 1_565
K3 Mo3 4.045(6) 1_565
K3 Mo4 4.070(6) 1_565
K3 K4 4.900(12) 3_665
K4 O17W 0.57(3) .
K4 O6W 2.51(4) .
K4 K2 2.713(10) 2_645
K4 O9W 2.86(3) .
K4 O11W 2.87(2) .
K4 O6 2.919(9) 2_645
K4 O12W 3.17(3) .
K4 O4 3.282(11) 3_655
K4 O1 3.325(11) 2_645
K5 O13W 2.71(3) 2
K5 O3W 2.767(10) 1_455
K5 O9W 2.83(3) 1_465
K5 O2 3.059(8) 2
K5 O6W 3.07(3) 1_465
K5 O1 3.270(8) 2
K5 S1 3.606(7) 2
K5 K1 3.620(9) 2
K5 S4 3.626(6) 3_565
K5 S5 3.715(7) 1_455
O1W O14W 0.95(2) .
O1W O8W 1.50(2) 1_655
O3W K5 2.767(10) 1_655
O5W O16W 0.77(4) .
O5W O12W 0.84(4) .
O6W O9W 0.59(3) .
O6W K5 3.07(3) 1_645
O7W K4 3.43(2) 2_655
O8W O14W 1.49(2) 1_455
O8W O1W 1.50(2) 1_455
O9W K5 2.83(3) 1_645
O9W K1 3.28(2) 2_645
O10W O19W 1.13(3) .
O11W K3 2.929(19) 3_665
O12W O16W 1.35(5) .
O13W K5 2.71(3) 2_545
O14W O8W 1.49(2) 1_655
O17W K2 2.62(3) 2_645
O18W K3 2.960(13) 3_565
